data_4037198
loop_
_publ_author_name
'Xia, Changkun'
'White, Andrew J. P.'
'Hii, King Kuok Mimi'

_publ_section_title
;
 Synthesis of Isoindolinones by Pd-Catalyzed Coupling between
 N-Methoxybenzamide and Styrene Derivatives.
;
_journal_issue 17
_journal_name_full 'The Journal of organic chemistry'
_journal_page_first 7931
_journal_page_last 7938
_journal_paper_doi 10.1021/acs.joc.6b01696
_journal_volume 81
_journal_year 2016
_chemical_absolute_configuration unk
_chemical_formula_moiety 'C16 H15 N O2'
_chemical_formula_sum 'C16 H15 N O2'
_chemical_formula_weight 253.29
_space_group_crystal_system orthorhombic
_space_group_IT_number 19
_space_group_name_Hall 'P 2ac 2ab'
_space_group_name_H-M_alt 'P 21 21 21'
_atom_sites_solution_hydrogens geom
_audit_creation_method SHELXL
_cell_angle_alpha 90
_cell_angle_beta 90
_cell_angle_gamma 90
_cell_formula_units_Z 4
_cell_length_a 8.5662(4)
_cell_length_b 10.7642(6)
_cell_length_c 14.3417(7)
_cell_measurement_reflns_used 1203
_cell_measurement_temperature 173
_cell_measurement_theta_max 26.2020
_cell_measurement_theta_min 3.4130
_cell_volume 1322.42(12)
_computing_cell_refinement 'CrysAlisPro, Agilent Technologies'
_computing_data_collection 'CrysAlisPro, Agilent Technologies'
_computing_data_reduction 'CrysAlisPro, Agilent Technologies'
_computing_molecular_graphics 'Bruker SHELXTL'
_computing_publication_material 'CIFTAB-2013 (Sheldrick, 2013)'
_computing_structure_refinement 'SHELXL-2013 (Sheldrick, 2013)'
_computing_structure_solution 'SHELXS-2013 (Sheldrick, 2013)'
_diffrn_ambient_temperature 173
_diffrn_detector_area_resol_mean 16.0382
_diffrn_measured_fraction_theta_full 0.983
_diffrn_measured_fraction_theta_max 0.826
_diffrn_measurement_device_type 'Agilent Xcalibur 3 E'
_diffrn_measurement_method 'omega scans'
_diffrn_radiation_type MoK\a
_diffrn_radiation_wavelength 0.71073
_diffrn_reflns_av_R_equivalents 0.0184
_diffrn_reflns_av_unetI/netI 0.0408
_diffrn_reflns_Laue_measured_fraction_full 0.983
_diffrn_reflns_Laue_measured_fraction_max 0.826
_diffrn_reflns_limit_h_max 7
_diffrn_reflns_limit_h_min -11
_diffrn_reflns_limit_k_max 9
_diffrn_reflns_limit_k_min -13
_diffrn_reflns_limit_l_max 16
_diffrn_reflns_limit_l_min -18
_diffrn_reflns_number 3345
_diffrn_reflns_point_group_measured_fraction_full 0.912
_diffrn_reflns_point_group_measured_fraction_max 0.734
_diffrn_reflns_theta_full 25.242
_diffrn_reflns_theta_max 28.139
_diffrn_reflns_theta_min 2.770
_diffrn_source 'Enhance (Mo) X-ray Source'
_exptl_absorpt_coefficient_mu 0.084
_exptl_absorpt_correction_T_max 0.983
_exptl_absorpt_correction_T_min 0.959
_exptl_absorpt_correction_type analytical
_exptl_absorpt_process_details
;
CrysAlisPro, Agilent Technologies,
Version 1.171.37.33a (release 28-03-2014 CrysAlis171 .NET)
(compiled Mar 28 2014,12:25:20)
Analytical numeric absorption correction using a multifaceted crystal
model based on expressions derived by R.C. Clark & J.S. Reid.
(Clark, R. C. & Reid, J. S. (1995). Acta Cryst. A51, 887-897)
Empirical absorption correction using spherical harmonics,
implemented in SCALE3 ABSPACK scaling algorithm.
;
_exptl_crystal_colour Colourless
_exptl_crystal_density_diffrn 1.272
_exptl_crystal_description 'blocky needles'
_exptl_crystal_F_000 536
_exptl_crystal_size_max 0.69
_exptl_crystal_size_mid 0.37
_exptl_crystal_size_min 0.25
_refine_diff_density_max 0.154
_refine_diff_density_min -0.128
_refine_diff_density_rms 0.032
_refine_ls_abs_structure_details
;
 Flack x determined using 702 quotients [(I+)-(I-)]/[(I+)+(I-)]
 (Parsons and Flack (2004), Acta Cryst. A60, s61).
;
_refine_ls_abs_structure_Flack -0.6(8)
_refine_ls_extinction_coef 0.014(2)
_refine_ls_extinction_expression Fc^*^=kFc[1+0.001xFc^2^\l^3^/sin(2\q)]^-1/4^
_refine_ls_extinction_method SHELXL
_refine_ls_goodness_of_fit_ref 1.084
_refine_ls_hydrogen_treatment constr
_refine_ls_matrix_type full
_refine_ls_number_parameters 174
_refine_ls_number_reflns 2378
_refine_ls_number_restraints 0
_refine_ls_restrained_S_all 1.084
_refine_ls_R_factor_all 0.0445
_refine_ls_R_factor_gt 0.0368
_refine_ls_shift/su_max 0.000
_refine_ls_shift/su_mean 0.000
_refine_ls_structure_factor_coef Fsqd
_refine_ls_weighting_details 'w=1/[\s^2^(Fo^2^)+(0.0300P)^2^+0.0806P] where P=(Fo^2^+2Fc^2^)/3'
_refine_ls_weighting_scheme calc
_refine_ls_wR_factor_gt 0.0735
_refine_ls_wR_factor_ref 0.0785
_reflns_Friedel_coverage 0.544
_reflns_Friedel_fraction_full 0.812
_reflns_Friedel_fraction_max 0.609
_reflns_number_gt 2131
_reflns_number_total 2378
_reflns_threshold_expression 'I > 2\s(I)'
_cod_data_source_file jo6b01696_si_002.cif
_cod_data_source_block 4aa
_cod_original_cell_volume 1322.42(11)
_cod_database_code 4037198
_shelx_space_group_comment
;
The symmetry employed for this shelxl refinement is uniquely defined
by the following loop, which should always be used as a source of
symmetry information in preference to the above space-group names.
They are only intended as comments.
;
_shelxl_version_number 2013-4

loop_
_space_group_symop_operation_xyz
'x, y, z'
'-x+1/2, -y, z+1/2'
'-x, y+1/2, -z+1/2'
'x+1/2, -y+1/2, -z'

loop_
_atom_site_label
_atom_site_type_symbol
_atom_site_fract_x
_atom_site_fract_y
_atom_site_fract_z
_atom_site_U_iso_or_equiv
_atom_site_adp_type
_atom_site_occupancy
_atom_site_site_symmetry_order
_atom_site_calc_flag
_atom_site_refinement_flags_posn
_atom_site_refinement_flags_adp
N1 N 0.9943(2) 0.79241(17) 0.34073(11) 0.0315(4) Uani 1 1 d . .
C2 C 1.1075(3) 0.8783(2) 0.32827(15) 0.0297(5) Uani 1 1 d . .
O2 O 1.1708(2) 0.94131(17) 0.38784(11) 0.0488(5) Uani 1 1 d . .
C3 C 1.1348(2) 0.87650(19) 0.22590(13) 0.0250(5) Uani 1 1 d . .
C4 C 1.2457(3) 0.9404(2) 0.17519(15) 0.0330(5) Uani 1 1 d . .
H4A H 1.3196 0.9927 0.2051 0.040 Uiso 1 1 calc R U
C5 C 1.2456(3) 0.9258(2) 0.07937(15) 0.0393(6) Uani 1 1 d . .
H5A H 1.3193 0.9696 0.0423 0.047 Uiso 1 1 calc R U
C6 C 1.1386(3) 0.8478(2) 0.03749(15) 0.0416(7) Uani 1 1 d . .
H6A H 1.1385 0.8408 -0.0285 0.050 Uiso 1 1 calc R U
C7 C 1.0313(3) 0.7793(2) 0.08855(14) 0.0375(6) Uani 1 1 d . .
H7A H 0.9610 0.7237 0.0589 0.045 Uiso 1 1 calc R U
C8 C 1.0307(2) 0.79525(19) 0.18445(14) 0.0268(5) Uani 1 1 d . .
C9 C 0.9305(2) 0.7342(2) 0.25733(13) 0.0293(5) Uani 1 1 d . .
H9A H 0.9522 0.6429 0.2587 0.035 Uiso 1 1 calc R U
O10 O 0.92384(19) 0.77191(16) 0.42637(9) 0.0396(5) Uani 1 1 d . .
C11 C 1.0110(3) 0.6814(2) 0.47875(16) 0.0447(7) Uani 1 1 d . .
H11A H 0.9518 0.6577 0.5344 0.067 Uiso 1 1 calc R U
H11B H 1.1114 0.7172 0.4975 0.067 Uiso 1 1 calc R U
H11C H 1.0292 0.6079 0.4400 0.067 Uiso 1 1 calc R U
C12 C 0.7542(2) 0.7562(2) 0.24744(15) 0.0329(5) Uani 1 1 d . .
H12A H 0.7155 0.7070 0.1939 0.040 Uiso 1 1 calc R U
H12B H 0.7016 0.7246 0.3041 0.040 Uiso 1 1 calc R U
C13 C 0.7080(2) 0.8897(2) 0.23340(15) 0.0307(5) Uani 1 1 d . .
C14 C 0.6974(3) 0.9713(2) 0.30819(17) 0.0377(6) Uani 1 1 d . .
H14A H 0.7183 0.9421 0.3694 0.045 Uiso 1 1 calc R U
C15 C 0.6568(3) 1.0945(2) 0.29491(18) 0.0437(6) Uani 1 1 d . .
H15A H 0.6502 1.1492 0.3467 0.052 Uiso 1 1 calc R U
C16 C 0.6257(3) 1.1378(2) 0.20602(18) 0.0433(7) Uani 1 1 d . .
H16A H 0.5974 1.2223 0.1968 0.052 Uiso 1 1 calc R U
C17 C 0.6357(3) 1.0589(2) 0.13113(17) 0.0438(6) Uani 1 1 d . .
H17A H 0.6146 1.0884 0.0700 0.053 Uiso 1 1 calc R U
C18 C 0.6767(3) 0.9360(2) 0.14519(16) 0.0378(6) Uani 1 1 d . .
H18A H 0.6836 0.8819 0.0930 0.045 Uiso 1 1 calc R U

loop_
_atom_site_aniso_label
_atom_site_aniso_U_11
_atom_site_aniso_U_22
_atom_site_aniso_U_33
_atom_site_aniso_U_23
_atom_site_aniso_U_13
_atom_site_aniso_U_12
N1 0.0314(10) 0.0418(11) 0.0213(8) 0.0026(8) 0.0053(8) -0.0030(9)
C2 0.0309(12) 0.0305(12) 0.0276(11) -0.0022(10) -0.0002(10) 0.0045(10)
O2 0.0546(12) 0.0576(12) 0.0343(9) -0.0171(9) -0.0059(8) -0.0093(10)
C3 0.0274(11) 0.0225(11) 0.0251(10) -0.0014(9) 0.0026(10) 0.0034(10)
C4 0.0340(12) 0.0249(11) 0.0402(12) 0.0001(11) 0.0059(11) 0.0011(10)
C5 0.0400(14) 0.0400(15) 0.0378(13) 0.0078(12) 0.0135(12) 0.0040(13)
C6 0.0479(15) 0.0544(17) 0.0226(11) 0.0012(12) 0.0063(11) 0.0147(14)
C7 0.0366(14) 0.0450(14) 0.0309(11) -0.0102(11) -0.0018(11) 0.0025(12)
C8 0.0258(11) 0.0277(11) 0.0270(10) -0.0030(9) 0.0002(10) 0.0027(9)
C9 0.0298(12) 0.0272(12) 0.0309(11) -0.0016(10) 0.0014(10) -0.0019(10)
O10 0.0393(9) 0.0538(11) 0.0258(7) 0.0125(8) 0.0102(7) 0.0115(9)
C11 0.0472(15) 0.0507(16) 0.0363(13) 0.0141(12) 0.0017(12) 0.0087(14)
C12 0.0269(12) 0.0313(12) 0.0406(12) -0.0007(11) 0.0012(11) -0.0058(10)
C13 0.0206(11) 0.0321(13) 0.0394(12) 0.0005(11) 0.0040(10) -0.0039(10)
C14 0.0318(13) 0.0390(13) 0.0423(13) 0.0013(11) 0.0044(11) -0.0011(11)
C15 0.0334(13) 0.0388(14) 0.0588(16) -0.0097(13) 0.0047(13) -0.0016(12)
C16 0.0246(12) 0.0336(13) 0.0718(19) 0.0084(14) -0.0001(13) -0.0009(11)
C17 0.0328(13) 0.0489(16) 0.0495(15) 0.0139(14) -0.0005(12) -0.0033(13)
C18 0.0313(13) 0.0417(14) 0.0404(13) 0.0003(12) 0.0011(11) -0.0011(11)

loop_
_atom_type_symbol
_atom_type_description
_atom_type_scat_dispersion_real
_atom_type_scat_dispersion_imag
_atom_type_scat_source
C C 0.0033 0.0016 'International Tables Vol C Tables 4.2.6.8 and 6.1.1.4'
H H 0.0000 0.0000 'International Tables Vol C Tables 4.2.6.8 and 6.1.1.4'
N N 0.0061 0.0033 'International Tables Vol C Tables 4.2.6.8 and 6.1.1.4'
O O 0.0106 0.0060 'International Tables Vol C Tables 4.2.6.8 and 6.1.1.4'

loop_
_geom_angle_atom_site_label_1
_geom_angle_atom_site_label_2
_geom_angle_atom_site_label_3
_geom_angle
C2 N1 O10 122.57(17)
C2 N1 C9 117.07(17)
O10 N1 C9 119.71(17)
O2 C2 N1 127.4(2)
O2 C2 C3 129.0(2)
N1 C2 C3 103.56(18)
C4 C3 C8 122.16(19)
C4 C3 C2 128.5(2)
C8 C3 C2 109.35(18)
C3 C4 C5 117.8(2)
C6 C5 C4 120.1(2)
C5 C6 C7 122.24(19)
C8 C7 C6 117.4(2)
C3 C8 C7 120.2(2)
C3 C8 C9 110.22(17)
C7 C8 C9 129.6(2)
N1 C9 C8 99.68(17)
N1 C9 C12 112.25(18)
C8 C9 C12 115.47(18)
N1 O10 C11 110.15(17)
C13 C12 C9 114.73(18)
C18 C13 C14 117.7(2)
C18 C13 C12 121.1(2)
C14 C13 C12 121.2(2)
C15 C14 C13 121.1(2)
C16 C15 C14 119.9(2)
C17 C16 C15 120.1(2)
C16 C17 C18 119.6(2)
C17 C18 C13 121.7(2)

loop_
_geom_bond_atom_site_label_1
_geom_bond_atom_site_label_2
_geom_bond_distance
N1 C2 1.352(3)
N1 O10 1.386(2)
N1 C9 1.457(3)
C2 O2 1.218(2)
C2 C3 1.487(3)
C3 C4 1.380(3)
C3 C8 1.383(3)
C4 C5 1.383(3)
C5 C6 1.380(3)
C6 C7 1.387(3)
C7 C8 1.386(3)
C8 C9 1.504(3)
C9 C12 1.535(3)
O10 C11 1.439(3)
C12 C13 1.505(3)
C13 C18 1.386(3)
C13 C14 1.389(3)
C14 C15 1.384(3)
C15 C16 1.383(3)
C16 C17 1.372(3)
C17 C18 1.383(3)
